data_7227306
loop_
_publ_author_name
'Gong, Peijun'
'Li, Yanyan'
'Zhai, Cuiping'
'Luo, Jie'
'Tian, Xuemeng'
'Chen, Lijuan'
'Zhao, Junwei'

_publ_section_title
;
 Syntheses, structural characterization and photophysical properties of
 two series of rare-earth-isonicotinic-acid containing Waugh-type
 manganomolybdates
;
_journal_issue 5
_journal_name_full CrystEngComm
_journal_page_first 834
_journal_paper_doi 10.1039/C6CE02428A
_journal_volume 19
_journal_year 2017
_chemical_formula_moiety 'C24 H18 Mn2 Mo18 N4 O76 Pr2, 12(O), 8(N)'
_chemical_formula_sum 'C24 H82 Mn2 Mo18 N12 O88 Pr2'
_chemical_formula_weight 4065.64
_chemical_name_systematic
;
 ? 
;
_space_group_crystal_system triclinic
_space_group_IT_number 2
_space_group_name_Hall '-P 1'
_space_group_name_H-M_alt 'P -1'
_symmetry_space_group_name_Hall '-P 1'
_symmetry_space_group_name_H-M 'P -1'
_atom_sites_solution_hydrogens geom
_atom_sites_solution_primary direct
_atom_sites_solution_secondary difmap
_audit_creation_date 2016-12-13
_audit_creation_method
;
Olex2 1.2
(compiled 2016.02.19 svn.r3266 for OlexSys, GUI svn.r5155)
;
_audit_update_record
;
2016-12-16 deposited with the CCDC.
2016-12-20 downloaded from the CCDC.
;
_cell_angle_alpha 72.9560(10)
_cell_angle_beta 82.0200(10)
_cell_angle_gamma 89.2550(10)
_cell_formula_units_Z 1
_cell_length_a 10.4310(5)
_cell_length_b 12.6785(6)
_cell_length_c 19.1442(9)
_cell_measurement_reflns_used 5756
_cell_measurement_temperature 296(2)
_cell_measurement_theta_max 28.260
_cell_measurement_theta_min 2.280
_cell_volume 2396.1(2)
_computing_cell_refinement 'Bruker XSCANS'
_computing_data_collection 'Bruker XSCANS'
_computing_data_reduction 'Bruker SHELXTL'
_computing_molecular_graphics 'Olex2 (Dolomanov et al., 2009)'
_computing_publication_material 'Olex2 (Dolomanov et al., 2009)'
_computing_structure_refinement 'XH (Sheldrick, 2008)'
_computing_structure_solution 'SIR2004 (Burla et al., 2007)'
_diffrn_ambient_temperature 296.15
_diffrn_detector_area_resol_mean none
_diffrn_measured_fraction_theta_full 0.986
_diffrn_measured_fraction_theta_max 0.986
_diffrn_measurement_device_type 'Bruker Apex II'
_diffrn_measurement_method '\w scans'
_diffrn_radiation_monochromator graphite
_diffrn_radiation_type MoK\a
_diffrn_radiation_wavelength 0.71073
_diffrn_reflns_av_R_equivalents 0.0203
_diffrn_reflns_av_unetI/netI 0.0404
_diffrn_reflns_limit_h_max 12
_diffrn_reflns_limit_h_min -10
_diffrn_reflns_limit_k_max 14
_diffrn_reflns_limit_k_min -15
_diffrn_reflns_limit_l_max 19
_diffrn_reflns_limit_l_min -22
_diffrn_reflns_number 12283
_diffrn_reflns_theta_full 25.00
_diffrn_reflns_theta_max 25.00
_diffrn_reflns_theta_min 1.68
_diffrn_source 'fine-focus sealed tube'
_diffrn_standards_decay_% none
_diffrn_standards_interval_count none
_diffrn_standards_interval_time none
_diffrn_standards_number none
_exptl_absorpt_coefficient_mu 3.642
_exptl_absorpt_correction_T_max 0.7457
_exptl_absorpt_correction_T_min 0.5589
_exptl_absorpt_correction_type multi-scan
_exptl_absorpt_process_details sadabs
_exptl_crystal_colour Orange
_exptl_crystal_density_diffrn 2.818
_exptl_crystal_density_method 'not measured'
_exptl_crystal_description block
_exptl_crystal_F_000 1938
_exptl_crystal_size_max 0.27
_exptl_crystal_size_mid 0.18
_exptl_crystal_size_min 0.07
_refine_diff_density_max 1.872
_refine_diff_density_min -2.961
_refine_diff_density_rms 0.154
_refine_ls_extinction_coef 0.00022(6)
_refine_ls_extinction_expression Fc^*^=kFc[1+0.001xFc^2^\l^3^/sin(2\q)]^-1/4^
_refine_ls_extinction_method SHELXL
_refine_ls_goodness_of_fit_ref 1.049
_refine_ls_hydrogen_treatment constr
_refine_ls_matrix_type full
_refine_ls_number_parameters 637
_refine_ls_number_reflns 8336
_refine_ls_number_restraints 1
_refine_ls_restrained_S_all 1.063
_refine_ls_R_factor_all 0.0422
_refine_ls_R_factor_gt 0.0329
_refine_ls_shift/su_max 0.001
_refine_ls_shift/su_mean 0.000
_refine_ls_structure_factor_coef Fsqd
_refine_ls_weighting_details 'calc w=1/[\s^2^(Fo^2^)+(0.0458P)^2^+2.0524P] where P=(Fo^2^+2Fc^2^)/3'
_refine_ls_weighting_scheme calc
_refine_ls_wR_factor_gt 0.0830
_refine_ls_wR_factor_ref 0.0871
_reflns_number_gt 7008
_reflns_number_total 8336
_reflns_threshold_expression >2sigma(I)
_cod_data_source_file c6ce02428a2.cif
_cod_data_source_block 2
_cod_depositor_comments 'Adding full bibliography for 7227298--7227310.cif.'
_cod_database_code 7227306
_olex2_refinement_description
;
1. Fixed Uiso
 At 1.2 times of:
  All C(H) groups
 At 1.5 times of:
  All O(H) groups
2. Restrained distances
 O1W-O6W_$2
 2.8 with sigma of 0.01
3. Others
 Fixed Uiso: O6W(0.0945) O7W(0.09508)
4.a Aromatic/amide H refined with riding coordinates:
 C1(H1A), C2(H2A), C3(H3A), C4(H4A), C7(H7A), C8(H8A), C9(H9A), C10(H10A)
4.b Tetrahedral OH refined with riding coordinates:
 O33(H33A)
;
_olex2_submission_special_instructions 'No special instructions were received'

loop_
_space_group_symop_id
_space_group_symop_operation_xyz
1 'x, y, z'
2 '-x, -y, -z'

loop_
_atom_site_label
_atom_site_type_symbol
_atom_site_fract_x
_atom_site_fract_y
_atom_site_fract_z
_atom_site_U_iso_or_equiv
_atom_site_adp_type
_atom_site_occupancy
_atom_site_calc_flag
_atom_site_refinement_flags_posn
Mn1 Mn 0.27510(8) 0.56310(7) 0.26269(5) 0.01367(19) Uani 1 d .
Pr1 Pr 0.51516(3) 0.17038(3) 0.413629(19) 0.02061(10) Uani 1 d .
Mo1 Mo -0.00600(5) 0.64668(5) 0.31256(3) 0.02359(14) Uani 1 d .
Mo2 Mo 0.24998(5) 0.79423(4) 0.29728(3) 0.01984(13) Uani 1 d .
Mo3 Mo 0.29858(5) 0.77750(4) 0.12444(3) 0.02024(13) Uani 1 d .
Mo4 Mo 0.53576(5) 0.71152(4) 0.23017(3) 0.01951(13) Uani 1 d .
Mo5 Mo 0.48161(5) 0.50409(4) 0.37521(3) 0.01693(13) Uani 1 d .
Mo6 Mo 0.21129(5) 0.36640(4) 0.40855(3) 0.01568(12) Uani 1 d .
Mo7 Mo 0.31670(5) 0.32421(4) 0.24528(3) 0.01551(12) Uani 1 d .
Mo8 Mo 0.01918(5) 0.41375(4) 0.27788(3) 0.01839(13) Uani 1 d .
Mo9 Mo 0.34527(5) 0.53652(4) 0.10165(3) 0.01987(13) Uani 1 d .
O1W O 0.4839(5) 0.1905(4) 0.5379(3) 0.0442(14) Uani 1 d D
O2W O 0.6967(5) 0.2571(4) 0.3126(3) 0.0334(11) Uani 1 d .
O3W O 0.2199(6) 0.6246(5) 0.5037(3) 0.0539(15) Uani 1 d .
O4W O 0.6781(5) 0.4376(4) 0.1923(3) 0.0420(13) Uani 1 d .
O5W O 0.6936(6) 0.7338(6) -0.0025(3) 0.0554(16) Uani 1 d .
O6W O 0.7436(7) 0.7705(7) -0.6053(4) 0.094 Uiso 1 d D
O7W O 0.8861(8) 0.8514(7) 0.1154(5) 0.095 Uiso 1 d .
O8W O 0.8613(12) 0.4420(10) 0.0708(7) 0.155(4) Uiso 1 d .
O1 O -0.0775(5) 0.7633(4) 0.2679(3) 0.0387(12) Uani 1 d .
O2 O -0.1144(5) 0.5835(4) 0.3886(3) 0.0353(12) Uani 1 d .
O3 O -0.0388(4) 0.5586(4) 0.2475(2) 0.0253(10) Uani 1 d .
O4 O 0.1298(4) 0.5050(3) 0.3356(2) 0.0176(9) Uani 1 d .
O5 O 0.1807(4) 0.6928(3) 0.2329(2) 0.0182(9) Uani 1 d .
O6 O 0.1121(4) 0.7103(4) 0.3628(2) 0.0251(10) Uani 1 d .
O7 O 0.1757(5) 0.9128(4) 0.2564(3) 0.0305(11) Uani 1 d .
O8 O 0.3368(5) 0.8293(4) 0.3575(2) 0.0307(11) Uani 1 d .
O9 O 0.3869(4) 0.8163(3) 0.2040(2) 0.0204(9) Uani 1 d .
O10 O 0.3665(4) 0.6385(3) 0.3136(2) 0.0181(9) Uani 1 d .
O11 O 0.1811(5) 0.8726(4) 0.1093(3) 0.0341(12) Uani 1 d .
O12 O 0.4267(5) 0.8357(4) 0.0586(2) 0.0316(11) Uani 1 d .
O13 O 0.2400(4) 0.6691(3) 0.0853(2) 0.0233(10) Uani 1 d .
O14 O 0.3980(4) 0.6251(3) 0.1790(2) 0.0177(9) Uani 1 d .
O15 O 0.6357(4) 0.7371(4) 0.1472(2) 0.0319(11) Uani 1 d .
O16 O 0.5973(5) 0.7912(4) 0.2755(3) 0.0345(12) Uani 1 d .
O17 O 0.5897(4) 0.5691(3) 0.2813(2) 0.0216(9) Uani 1 d .
O18 O 0.5349(5) 0.5794(4) 0.4256(2) 0.0302(11) Uani 1 d .
O19 O 0.5500(4) 0.3756(3) 0.4026(2) 0.0251(10) Uani 1 d .
O20 O 0.3105(4) 0.4627(3) 0.4376(2) 0.0212(9) Uani 1 d .
O21 O 0.3611(4) 0.4367(3) 0.3090(2) 0.0145(8) Uani 1 d .
O22 O 0.0733(4) 0.3454(4) 0.4694(2) 0.0258(10) Uani 1 d .
O23 O 0.2976(4) 0.2465(3) 0.4357(2) 0.0212(9) Uani 1 d .
O24 O 0.1586(4) 0.3113(3) 0.3242(2) 0.0163(9) Uani 1 d .
O25 O 0.4300(4) 0.4098(3) 0.1645(2) 0.0213(9) Uani 1 d .
O26 O 0.4176(4) 0.2320(3) 0.2977(2) 0.0227(10) Uani 1 d .
O27 O 0.2390(4) 0.2474(4) 0.2038(2) 0.0254(10) Uani 1 d .
O28 O 0.2123(4) 0.4763(3) 0.2083(2) 0.0163(9) Uani 1 d .
O29 O -0.0151(4) 0.3573(4) 0.2122(2) 0.0310(11) Uani 1 d .
O30 O -0.0947(4) 0.3548(4) 0.3527(2) 0.0268(10) Uani 1 d .
O31 O 0.2564(5) 0.4685(4) 0.0590(3) 0.0336(12) Uani 1 d .
O32 O 0.4783(5) 0.5883(4) 0.0400(2) 0.0325(11) Uani 1 d .
O33 O 0.7823(5) 0.0243(5) 0.2785(3) 0.0428(13) Uani 1 d .
H33A H 0.8113 0.0020 0.3178 0.064 Uiso 1 calc R
O34 O 0.5969(5) 0.0351(4) 0.3528(2) 0.0311(11) Uani 1 d .
O35 O 0.6317(4) -0.0068(4) 0.5306(3) 0.0329(11) Uani 1 d .
O36 O 0.7245(5) 0.1508(4) 0.4614(3) 0.0368(12) Uani 1 d .
N1 N 0.4758(7) 0.1667(6) 0.1025(4) 0.0447(17) Uani 1 d .
N2 N 1.0482(5) 0.0128(5) 0.6268(3) 0.0298(13) Uani 1 d .
N3 N 1.0595(8) 0.2640(10) 0.0920(5) 0.086(3) Uani 1 d .
N4 N 0.6679(9) 0.9667(6) 0.0441(5) 0.078(3) Uani 1 d .
N5 N 0.9679(10) 0.6678(11) 0.0850(7) 0.135(5) Uani 1 d .
N6 N 0.9869(9) 1.0338(8) 0.1670(5) 0.078(3) Uiso 1 d .
C1 C 0.4779(7) 0.0484(6) 0.2211(4) 0.0344(17) Uani 1 d .
H1A H 0.4363 -0.0057 0.2618 0.041 Uiso 1 calc R
C2 C 0.4189(8) 0.0878(6) 0.1602(4) 0.0394(18) Uani 1 d .
H2A H 0.3378 0.0594 0.1588 0.047 Uiso 1 calc R
C3 C 0.5949(9) 0.2060(7) 0.1020(4) 0.051(2) Uani 1 d .
H3A H 0.6337 0.2603 0.0606 0.061 Uiso 1 calc R
C4 C 0.6584(8) 0.1686(7) 0.1598(4) 0.047(2) Uani 1 d .
H4A H 0.7415 0.1957 0.1583 0.056 Uiso 1 calc R
C5 C 0.5996(7) 0.0882(6) 0.2229(4) 0.0287(15) Uani 1 d .
C6 C 0.6650(7) 0.0456(5) 0.2908(4) 0.0298(16) Uani 1 d .
C7 C 0.8423(6) -0.0465(5) 0.6157(4) 0.0276(15) Uani 1 d .
H7A H 0.7731 -0.0973 0.6327 0.033 Uiso 1 calc R
C8 C 0.9472(7) -0.0594(6) 0.6524(4) 0.0347(17) Uani 1 d .
H8A H 0.9488 -0.1180 0.6950 0.042 Uiso 1 calc R
C9 C 1.0485(7) 0.0986(6) 0.5665(4) 0.0330(17) Uani 1 d .
H9A H 1.1197 0.1473 0.5503 0.040 Uiso 1 calc R
C10 C 0.9448(6) 0.1156(5) 0.5284(4) 0.0259(15) Uani 1 d .
H10A H 0.9446 0.1755 0.4864 0.031 Uiso 1 calc R
C11 C 0.8385(6) 0.0405(5) 0.5541(3) 0.0190(13) Uani 1 d .
C12 C 0.7224(6) 0.0618(5) 0.5127(3) 0.0218(14) Uani 1 d .

loop_
_atom_site_aniso_label
_atom_site_aniso_U_11
_atom_site_aniso_U_22
_atom_site_aniso_U_33
_atom_site_aniso_U_23
_atom_site_aniso_U_13
_atom_site_aniso_U_12
Mn1 0.0160(5) 0.0124(4) 0.0116(4) -0.0017(3) -0.0023(4) -0.0005(4)
Pr1 0.02056(19) 0.01734(19) 0.02255(19) -0.00102(14) -0.00874(15) -0.00234(14)
Mo1 0.0195(3) 0.0213(3) 0.0284(3) -0.0061(2) -0.0010(2) 0.0038(2)
Mo2 0.0268(3) 0.0151(3) 0.0178(3) -0.0055(2) -0.0028(2) 0.0012(2)
Mo3 0.0263(3) 0.0172(3) 0.0143(3) 0.0005(2) -0.0046(2) 0.0024(2)
Mo4 0.0195(3) 0.0173(3) 0.0184(3) 0.0004(2) -0.0034(2) -0.0038(2)
Mo5 0.0201(3) 0.0140(3) 0.0160(3) -0.0012(2) -0.0072(2) -0.0023(2)
Mo6 0.0187(3) 0.0148(3) 0.0120(3) -0.0013(2) -0.0026(2) -0.0019(2)
Mo7 0.0178(3) 0.0143(3) 0.0151(3) -0.0042(2) -0.0050(2) 0.0021(2)
Mo8 0.0146(3) 0.0222(3) 0.0187(3) -0.0058(2) -0.0040(2) -0.0013(2)
Mo9 0.0260(3) 0.0205(3) 0.0123(3) -0.0034(2) -0.0030(2) 0.0020(2)
O1W 0.060(4) 0.041(3) 0.036(3) -0.011(2) -0.023(3) 0.006(3)
O2W 0.029(3) 0.032(3) 0.034(3) -0.001(2) -0.005(2) -0.010(2)
O3W 0.058(4) 0.057(4) 0.049(4) -0.021(3) 0.000(3) 0.003(3)
O4W 0.036(3) 0.041(3) 0.047(3) -0.009(3) -0.008(3) 0.009(2)
O5W 0.043(3) 0.084(5) 0.039(3) -0.017(3) -0.010(3) 0.006(3)
O1 0.032(3) 0.028(3) 0.051(3) -0.006(2) -0.004(2) 0.009(2)
O2 0.029(3) 0.034(3) 0.040(3) -0.011(2) 0.009(2) -0.003(2)
O3 0.023(2) 0.025(2) 0.028(2) -0.003(2) -0.011(2) 0.0054(19)
O4 0.019(2) 0.018(2) 0.015(2) -0.0044(17) -0.0005(17) -0.0010(17)
O5 0.021(2) 0.016(2) 0.017(2) -0.0031(17) -0.0037(18) 0.0046(17)
O6 0.028(2) 0.025(2) 0.022(2) -0.0080(19) 0.000(2) 0.0029(19)
O7 0.040(3) 0.020(2) 0.032(3) -0.009(2) -0.005(2) 0.006(2)
O8 0.040(3) 0.027(3) 0.030(3) -0.013(2) -0.008(2) 0.001(2)
O9 0.023(2) 0.016(2) 0.020(2) -0.0020(18) -0.0027(19) -0.0015(18)
O10 0.021(2) 0.014(2) 0.020(2) -0.0060(17) -0.0055(18) 0.0004(17)
O11 0.041(3) 0.030(3) 0.029(3) -0.002(2) -0.012(2) 0.012(2)
O12 0.035(3) 0.034(3) 0.021(2) -0.002(2) 0.000(2) -0.005(2)
O13 0.029(2) 0.022(2) 0.018(2) -0.0032(18) -0.0086(19) 0.0035(19)
O14 0.019(2) 0.017(2) 0.015(2) -0.0019(17) 0.0003(17) 0.0010(17)
O15 0.030(3) 0.033(3) 0.024(2) 0.003(2) 0.002(2) -0.004(2)
O16 0.035(3) 0.027(3) 0.044(3) -0.008(2) -0.018(2) -0.003(2)
O17 0.020(2) 0.019(2) 0.023(2) -0.0009(18) -0.0044(19) 0.0000(18)
O18 0.039(3) 0.029(3) 0.024(2) -0.006(2) -0.012(2) -0.009(2)
O19 0.026(2) 0.019(2) 0.028(2) 0.0005(19) -0.010(2) 0.0023(19)
O20 0.026(2) 0.019(2) 0.019(2) -0.0051(18) -0.0056(19) -0.0013(18)
O21 0.018(2) 0.011(2) 0.015(2) -0.0039(16) -0.0065(17) 0.0008(16)
O22 0.026(2) 0.024(2) 0.025(2) -0.0053(19) 0.002(2) -0.0033(19)
O23 0.024(2) 0.019(2) 0.018(2) -0.0021(18) -0.0058(19) 0.0016(18)
O24 0.018(2) 0.015(2) 0.016(2) -0.0035(17) -0.0040(17) -0.0045(17)
O25 0.021(2) 0.023(2) 0.019(2) -0.0051(18) 0.0004(18) 0.0038(18)
O26 0.024(2) 0.020(2) 0.024(2) -0.0063(19) -0.008(2) 0.0071(18)
O27 0.028(2) 0.025(2) 0.028(2) -0.015(2) -0.009(2) 0.0035(19)
O28 0.020(2) 0.018(2) 0.012(2) -0.0052(17) -0.0059(17) -0.0003(17)
O29 0.025(3) 0.046(3) 0.027(3) -0.016(2) -0.009(2) 0.001(2)
O30 0.019(2) 0.031(3) 0.029(2) -0.008(2) -0.001(2) -0.0043(19)
O31 0.045(3) 0.032(3) 0.029(3) -0.012(2) -0.016(2) 0.002(2)
O32 0.039(3) 0.033(3) 0.021(2) -0.006(2) 0.003(2) 0.002(2)
O33 0.030(3) 0.065(4) 0.035(3) -0.012(3) -0.015(2) 0.013(3)
O34 0.039(3) 0.027(3) 0.025(3) -0.004(2) -0.003(2) 0.002(2)
O35 0.027(3) 0.029(3) 0.046(3) -0.011(2) -0.010(2) -0.006(2)
O36 0.027(3) 0.037(3) 0.036(3) 0.010(2) -0.016(2) -0.006(2)
N1 0.053(4) 0.048(4) 0.035(4) -0.012(3) -0.012(3) 0.013(3)
N2 0.026(3) 0.032(3) 0.035(3) -0.010(3) -0.016(3) 0.006(3)
N3 0.052(5) 0.164(10) 0.066(6) -0.068(6) -0.011(4) 0.010(6)
N4 0.073(6) 0.043(5) 0.090(6) 0.033(4) -0.029(5) -0.010(4)
N5 0.073(7) 0.167(12) 0.137(10) 0.025(9) -0.075(7) -0.025(7)
C1 0.031(4) 0.029(4) 0.040(4) -0.002(3) -0.014(3) -0.002(3)
C2 0.045(5) 0.039(5) 0.041(5) -0.017(4) -0.015(4) 0.006(4)
C3 0.055(6) 0.055(6) 0.030(4) 0.008(4) -0.006(4) -0.012(4)
C4 0.037(5) 0.053(5) 0.043(5) -0.003(4) -0.005(4) -0.008(4)
C5 0.035(4) 0.025(4) 0.027(4) -0.009(3) -0.005(3) 0.008(3)
C6 0.031(4) 0.020(4) 0.037(4) -0.004(3) -0.008(3) -0.003(3)
C7 0.026(4) 0.019(3) 0.034(4) 0.000(3) -0.008(3) -0.006(3)
C8 0.035(4) 0.031(4) 0.033(4) 0.001(3) -0.010(3) 0.001(3)
C9 0.022(4) 0.025(4) 0.052(5) -0.009(3) -0.009(3) -0.003(3)
C10 0.025(3) 0.024(4) 0.024(3) 0.000(3) -0.004(3) -0.005(3)
C11 0.019(3) 0.019(3) 0.022(3) -0.008(3) -0.008(3) -0.001(2)
C12 0.024(3) 0.019(3) 0.024(3) -0.006(3) -0.010(3) 0.000(3)

loop_
_atom_type_symbol
_atom_type_description
_atom_type_scat_dispersion_real
_atom_type_scat_dispersion_imag
_atom_type_scat_source
C C 0.0033 0.0016 'International Tables Vol C Tables 4.2.6.8 and 6.1.1.4'
H H 0.0000 0.0000 'International Tables Vol C Tables 4.2.6.8 and 6.1.1.4'
N N 0.0061 0.0033 'International Tables Vol C Tables 4.2.6.8 and 6.1.1.4'
O O 0.0106 0.0060 'International Tables Vol C Tables 4.2.6.8 and 6.1.1.4'
Mo Mo -1.6832 0.6857 'International Tables Vol C Tables 4.2.6.8 and 6.1.1.4'
Mn Mn 0.3368 0.7283 'International Tables Vol C Tables 4.2.6.8 and 6.1.1.4'
Pr Pr -0.2180 2.8214 'International Tables Vol C Tables 4.2.6.8 and 6.1.1.4'

loop_
_geom_angle_atom_site_label_1
_geom_angle_atom_site_label_2
_geom_angle_atom_site_label_3
_geom_angle
_geom_angle_site_symmetry_1
_geom_angle_site_symmetry_3
Mo3 Mn1 Mo2 63.46(2) . .
Mo3 Mn1 Mo5 123.34(3) . .
Mo3 Mn1 Mo9 61.12(2) . .
Mo5 Mn1 Mo2 86.73(2) . .
Mo6 Mn1 Mo2 110.72(3) . .
Mo6 Mn1 Mo3 170.97(3) . .
Mo6 Mn1 Mo5 61.17(2) . .
Mo6 Mn1 Mo7 64.32(2) . .
Mo6 Mn1 Mo9 124.89(3) . .
Mo7 Mn1 Mo2 173.17(3) . .
Mo7 Mn1 Mo3 122.06(3) . .
Mo7 Mn1 Mo5 86.67(2) . .
Mo7 Mn1 Mo9 60.95(2) . .
Mo9 Mn1 Mo2 124.35(3) . .
Mo9 Mn1 Mo5 120.00(3) . .
O4 Mn1 Mo2 90.25(12) . .
O4 Mn1 Mo3 129.39(13) . .
O4 Mn1 Mo5 94.91(12) . .
O4 Mn1 Mo6 41.92(12) . .
O4 Mn1 Mo7 88.57(12) . .
O4 Mn1 Mo9 129.40(12) . .
O5 Mn1 Mo2 42.79(12) . .
O5 Mn1 Mo3 43.83(12) . .
O5 Mn1 Mo5 129.52(12) . .
O5 Mn1 Mo6 127.15(12) . .
O5 Mn1 Mo7 143.78(13) . .
O5 Mn1 Mo9 95.37(12) . .
O5 Mn1 O4 87.03(17) . .
O5 Mn1 O10 87.01(17) . .
O5 Mn1 O28 101.20(18) . .
O10 Mn1 Mo2 44.64(12) . .
O10 Mn1 Mo3 89.94(12) . .
O10 Mn1 Mo5 42.96(12) . .
O10 Mn1 Mo6 89.87(12) . .
O10 Mn1 Mo7 129.09(13) . .
O10 Mn1 Mo9 130.13(13) . .
O10 Mn1 O4 100.46(17) . .
O10 Mn1 O28 169.81(18) . .
O14 Mn1 Mo2 90.90(12) . .
O14 Mn1 Mo3 43.62(12) . .
O14 Mn1 Mo5 94.93(13) . .
O14 Mn1 Mo6 145.36(13) . .
O14 Mn1 Mo7 91.41(12) . .
O14 Mn1 Mo9 43.45(12) . .
O14 Mn1 O4 170.14(17) . .
O14 Mn1 O5 87.17(17) . .
O14 Mn1 O10 87.19(17) . .
O14 Mn1 O28 87.20(17) . .
O21 Mn1 Mo2 129.54(12) . .
O21 Mn1 Mo3 143.95(12) . .
O21 Mn1 Mo5 43.67(11) . .
O21 Mn1 Mo6 45.02(12) . .
O21 Mn1 Mo7 43.66(11) . .
O21 Mn1 Mo9 94.73(12) . .
O21 Mn1 O4 86.42(17) . .
O21 Mn1 O5 169.90(17) . .
O21 Mn1 O10 86.63(17) . .
O21 Mn1 O14 100.34(18) . .
O21 Mn1 O28 86.02(17) . .
O28 Mn1 Mo2 143.98(13) . .
O28 Mn1 Mo3 91.86(12) . .
O28 Mn1 Mo5 129.28(13) . .
O28 Mn1 Mo6 89.92(12) . .
O28 Mn1 Mo7 42.61(12) . .
O28 Mn1 Mo9 43.75(12) . .
O28 Mn1 O4 86.12(17) . .
O1W Pr1 O2W 125.91(17) . .
O1W Pr1 O19 71.83(16) . .
O1W Pr1 O23 71.58(15) . .
O1W Pr1 O26 139.51(16) . .
O1W Pr1 O35 84.34(17) . 2_656
O1W Pr1 O36 70.77(17) . .
O2W Pr1 O19 68.93(15) . .
O23 Pr1 O2W 126.89(15) . .
O23 Pr1 O19 72.93(13) . .
O26 Pr1 O2W 73.61(15) . .
O26 Pr1 O19 87.53(13) . .
O26 Pr1 O23 69.14(13) . .
O34 Pr1 O1W 138.32(17) . .
O34 Pr1 O2W 70.71(16) . .
O34 Pr1 O19 139.56(15) . .
O34 Pr1 O23 133.48(15) . .
O34 Pr1 O26 78.88(15) . .
O34 Pr1 O35 74.91(16) . 2_656
O34 Pr1 O36 84.71(17) . .
O35 Pr1 O2W 145.18(16) 2_656 .
O35 Pr1 O19 144.70(15) 2_656 .
O35 Pr1 O23 75.04(15) 2_656 .
O35 Pr1 O26 94.71(15) 2_656 .
O36 Pr1 O2W 69.15(15) . .
O36 Pr1 O19 83.47(15) . .
O36 Pr1 O23 140.18(16) . .
O36 Pr1 O26 142.48(15) . .
O36 Pr1 O35 113.31(16) . 2_656
Mo2 Mo1 Mn1 59.45(2) . .
Mo2 Mo1 Mo8 119.60(2) . .
Mo8 Mo1 Mn1 60.16(2) . .
O1 Mo1 Mn1 126.70(17) . .
O1 Mo1 Mo2 88.14(17) . .
O1 Mo1 Mo8 129.55(18) . .
O1 Mo1 O2 105.7(2) . .
O1 Mo1 O3 97.2(2) . .
O1 Mo1 O4 161.1(2) . .
O1 Mo1 O5 91.9(2) . .
O1 Mo1 O6 99.7(2) . .
O2 Mo1 Mn1 127.58(17) . .
O2 Mo1 Mo2 130.25(17) . .
O2 Mo1 Mo8 87.96(16) . .
O2 Mo1 O3 99.8(2) . .
O2 Mo1 O4 92.41(19) . .
O2 Mo1 O5 161.6(2) . .
O2 Mo1 O6 97.6(2) . .
O3 Mo1 Mn1 75.62(13) . .
O3 Mo1 Mo2 126.14(13) . .
O3 Mo1 Mo8 32.40(12) . .
O3 Mo1 O4 74.19(16) . .
O3 Mo1 O5 82.63(16) . .
O3 Mo1 O6 151.44(18) . .
O4 Mo1 Mn1 35.46(10) . .
O4 Mo1 Mo2 83.90(10) . .
O4 Mo1 Mo8 44.29(10) . .
O4 Mo1 O5 70.57(14) . .
O5 Mo1 Mn1 35.11(10) . .
O5 Mo1 Mo2 43.54(10) . .
O5 Mo1 Mo8 84.52(10) . .
O6 Mo1 Mn1 75.82(13) . .
O6 Mo1 Mo2 32.64(12) . .
O6 Mo1 Mo8 126.90(13) . .
O6 Mo1 O4 82.64(16) . .
O6 Mo1 O5 73.95(16) . .
Mn1 Mo2 Mo1 60.42(2) . .
O5 Mo2 Mn1 35.43(10) . .
O5 Mo2 Mo1 44.93(10) . .
O5 Mo2 O10 71.04(14) . .
O6 Mo2 Mn1 77.75(13) . .
O6 Mo2 Mo1 34.54(13) . .
O6 Mo2 O5 77.09(16) . .
O6 Mo2 O9 149.13(17) . .
O6 Mo2 O10 88.77(17) . .
O7 Mo2 Mn1 131.81(15) . .
O7 Mo2 Mo1 91.98(16) . .
O7 Mo2 O5 96.79(18) . .
O7 Mo2 O6 102.0(2) . .
O7 Mo2 O8 104.6(2) . .
O7 Mo2 O9 91.26(19) . .
O7 Mo2 O10 161.77(18) . .
O8 Mo2 Mn1 122.97(16) . .
O8 Mo2 Mo1 135.53(16) . .
O8 Mo2 O5 158.39(19) . .
O8 Mo2 O6 101.1(2) . .
O8 Mo2 O9 102.4(2) . .
O8 Mo2 O10 87.45(19) . .
O9 Mo2 Mn1 72.72(11) . .
O9 Mo2 Mo1 118.48(11) . .
O9 Mo2 O5 73.70(15) . .
O9 Mo2 O10 72.56(15) . .
O10 Mo2 Mn1 35.94(10) . .
O10 Mo2 Mo1 88.63(10) . .
O5 Mo3 Mn1 35.81(10) . .
O9 Mo3 Mn1 73.21(11) . .
O9 Mo3 O5 73.51(15) . .
O9 Mo3 O14 74.58(15) . .
O11 Mo3 Mn1 123.49(16) . .
O11 Mo3 O5 88.06(19) . .
O11 Mo3 O9 102.7(2) . .
O11 Mo3 O12 104.3(2) . .
O11 Mo3 O13 102.1(2) . .
O11 Mo3 O14 159.12(19) . .
O12 Mo3 Mn1 131.59(17) . .
O12 Mo3 O5 161.86(19) . .
O12 Mo3 O9 90.64(19) . .
O12 Mo3 O13 100.7(2) . .
O12 Mo3 O14 96.44(19) . .
O13 Mo3 Mn1 77.88(13) . .
O13 Mo3 O5 89.29(16) . .
O13 Mo3 O9 149.13(17) . .
O13 Mo3 O14 75.67(16) . .
O14 Mo3 Mn1 35.65(10) . .
O14 Mo3 O5 71.24(14) . .
Mo5 Mo4 Mn1 59.55(2) . .
O9 Mo4 Mn1 72.51(11) . .
O9 Mo4 Mo5 117.72(11) . .
O9 Mo4 O10 74.20(15) . .
O9 Mo4 O14 73.30(15) . .
O10 Mo4 Mn1 35.28(10) . .
O10 Mo4 Mo5 43.63(11) . .
O10 Mo4 O14 70.45(14) . .
O14 Mo4 Mn1 35.32(10) . .
O14 Mo4 Mo5 86.75(10) . .
O15 Mo4 Mn1 120.99(16) . .
O15 Mo4 Mo5 134.64(16) . .
O15 Mo4 O9 102.7(2) . .
O15 Mo4 O10 156.24(19) . .
O15 Mo4 O14 86.02(19) . .
O15 Mo4 O17 101.0(2) . .
O16 Mo4 Mn1 133.24(17) . .
O16 Mo4 Mo5 93.26(17) . .
O16 Mo4 O9 92.3(2) . .
O16 Mo4 O10 98.4(2) . .
O16 Mo4 O14 163.6(2) . .
O16 Mo4 O15 105.3(2) . .
O16 Mo4 O17 101.4(2) . .
O17 Mo4 Mn1 77.35(12) . .
O17 Mo4 Mo5 33.97(13) . .
O17 Mo4 O9 148.29(17) . .
O17 Mo4 O10 75.58(16) . .
O17 Mo4 O14 87.78(16) . .
Mn1 Mo5 Mo4 60.30(2) . .
O10 Mo5 Mn1 35.73(10) . .
O10 Mo5 Mo4 43.74(10) . .
O10 Mo5 O21 70.98(14) . .
O17 Mo5 Mn1 77.55(12) . .
O17 Mo5 Mo4 33.22(12) . .
O17 Mo5 O10 74.97(16) . .
O17 Mo5 O20 152.35(17) . .
O17 Mo5 O21 84.87(16) . .
O18 Mo5 Mn1 129.59(17) . .
O18 Mo5 Mo4 89.99(15) . .
O18 Mo5 O10 94.33(19) . .
O18 Mo5 O17 99.8(2) . .
O18 Mo5 O19 106.5(2) . .
O18 Mo5 O20 95.6(2) . .
O18 Mo5 O21 163.1(2) . .
O19 Mo5 Mn1 123.60(14) . .
O19 Mo5 Mo4 133.54(15) . .
O19 Mo5 O10 159.13(17) . .
O19 Mo5 O17 100.40(19) . .
O19 Mo5 O20 97.01(19) . .
O19 Mo5 O21 88.44(17) . .
O20 Mo5 Mn1 74.93(12) . .
O20 Mo5 Mo4 124.84(12) . .
O20 Mo5 O10 81.11(16) . .
O20 Mo5 O21 74.26(15) . .
O21 Mo5 Mn1 35.25(10) . .
O21 Mo5 Mo4 85.08(10) . .
O4 Mo6 Mn1 36.33(10) . .
O4 Mo6 O21 71.93(14) . .
O20 Mo6 Mn1 77.35(13) . .
O20 Mo6 O4 89.71(17) . .
O20 Mo6 O21 76.31(16) . .
O20 Mo6 O24 148.75(17) . .
O21 Mo6 Mn1 36.01(10) . .
O22 Mo6 Mn1 126.78(15) . .
O22 Mo6 O4 90.79(18) . .
O22 Mo6 O20 104.0(2) . .
O22 Mo6 O21 162.71(18) . .
O22 Mo6 O23 105.3(2) . .
O22 Mo6 O24 102.61(18) . .
O23 Mo6 Mn1 127.16(14) . .
O23 Mo6 O4 158.39(17) . .
O23 Mo6 O20 99.93(19) . .
O23 Mo6 O21 91.48(17) . .
O23 Mo6 O24 88.40(17) . .
O24 Mo6 Mn1 73.73(11) . .
O24 Mo6 O4 73.86(15) . .
O24 Mo6 O21 73.39(14) . .
Mn1 Mo7 Mo9 59.86(2) . .
O21 Mo7 Mn1 35.61(10) . .
O21 Mo7 Mo9 87.34(10) . .
O24 Mo7 Mn1 73.71(11) . .
O24 Mo7 Mo9 118.34(11) . .
O24 Mo7 O21 74.62(14) . .
O24 Mo7 O28 74.53(15) . .
O25 Mo7 Mn1 78.48(13) . .
O25 Mo7 Mo9 34.56(13) . .
O25 Mo7 O21 88.90(16) . .
O25 Mo7 O24 150.24(17) . .
O25 Mo7 O28 76.80(16) . .
O26 Mo7 Mn1 121.09(14) . .
O26 Mo7 Mo9 138.13(14) . .
O26 Mo7 O21 85.59(17) . .
O26 Mo7 O24 99.31(18) . .
O26 Mo7 O25 104.02(19) . .
O26 Mo7 O28 157.07(17) . .
O27 Mo7 Mn1 133.21(15) . .
O27 Mo7 Mo9 92.91(15) . .
O27 Mo7 O21 163.68(18) . .
O27 Mo7 O24 91.02(18) . .
O27 Mo7 O25 100.5(2) . .
O27 Mo7 O26 104.7(2) . .
O27 Mo7 O28 97.55(18) . .
O28 Mo7 Mn1 36.07(10) . .
O28 Mo7 Mo9 43.96(10) . .
O28 Mo7 O21 71.49(14) . .
Mo1 Mo8 Mn1 60.05(2) . .
O3 Mo8 Mn1 76.50(13) . .
O3 Mo8 Mo1 34.14(13) . .
O3 Mo8 O4 76.05(17) . .
O3 Mo8 O24 146.88(17) . .
O3 Mo8 O28 87.96(17) . .
O4 Mo8 Mn1 35.34(10) . .
O4 Mo8 Mo1 44.52(10) . .
O4 Mo8 O28 70.29(13) . .
O24 Mo8 Mn1 72.16(10) . .
O24 Mo8 Mo1 116.57(11) . .
O24 Mo8 O4 72.27(15) . .
O24 Mo8 O28 72.60(15) . .
O28 Mo8 Mn1 35.31(9) . .
O28 Mo8 Mo1 88.12(10) . .
O29 Mo8 Mn1 124.10(16) . .
O29 Mo8 Mo1 138.48(17) . .
O29 Mo8 O3 104.4(2) . .
O29 Mo8 O4 159.32(19) . .
O29 Mo8 O24 101.9(2) . .
O29 Mo8 O28 89.03(18) . .
O29 Mo8 O30 104.2(2) . .
O30 Mo8 Mn1 130.86(14) . .
O30 Mo8 Mo1 90.55(15) . .
O30 Mo8 O3 101.4(2) . .
O30 Mo8 O4 95.80(18) . .
O30 Mo8 O24 91.24(19) . .
O30 Mo8 O28 161.07(18) . .
Mn1 Mo9 Mo7 59.19(2) . .
O13 Mo9 Mn1 76.76(12) . .
O13 Mo9 Mo7 127.26(12) . .
O13 Mo9 O14 74.22(16) . .
O13 Mo9 O25 153.33(17) . .
O13 Mo9 O28 84.72(16) . .
O14 Mo9 Mn1 35.49(10) . .
O14 Mo9 Mo7 84.02(10) . .
O14 Mo9 O28 71.41(14) . .
O25 Mo9 Mn1 76.58(12) . .
O25 Mo9 Mo7 32.39(12) . .
O25 Mo9 O14 84.30(16) . .
O25 Mo9 O28 73.40(15) . .
O28 Mo9 Mn1 35.92(10) . .
O28 Mo9 Mo7 42.62(10) . .
O31 Mo9 Mn1 127.39(17) . .
O31 Mo9 Mo7 89.84(16) . .
O31 Mo9 O13 95.8(2) . .
O31 Mo9 O14 161.2(2) . .
O31 Mo9 O25 99.9(2) . .
O31 Mo9 O28 92.07(19) . .
O32 Mo9 Mn1 127.01(16) . .
O32 Mo9 Mo7 129.17(17) . .
O32 Mo9 O13 99.5(2) . .
O32 Mo9 O14 91.98(19) . .
O32 Mo9 O25 96.8(2) . .
O32 Mo9 O28 161.19(19) . .
O32 Mo9 O31 105.6(2) . .
Mo8 O3 Mo1 113.5(2) . .
Mn1 O4 Mo1 101.23(17) . .
Mn1 O4 Mo6 101.75(18) . .
Mn1 O4 Mo8 101.71(17) . .
Mo6 O4 Mo1 152.46(19) . .
Mo6 O4 Mo8 98.78(16) . .
Mo8 O4 Mo1 91.20(15) . .
Mn1 O5 Mo1 101.17(17) . .
Mn1 O5 Mo2 101.78(18) . .
Mn1 O5 Mo3 100.36(17) . .
Mo2 O5 Mo1 91.53(14) . .
Mo2 O5 Mo3 97.59(15) . .
Mo3 O5 Mo1 154.3(2) . .
Mo2 O6 Mo1 112.8(2) . .
Mo3 O9 Mo2 107.87(18) . .
Mo4 O9 Mo2 108.98(18) . .
Mo4 O9 Mo3 109.42(19) . .
Mn1 O10 Mo2 99.43(17) . .
Mn1 O10 Mo4 102.23(17) . .
Mn1 O10 Mo5 101.31(17) . .
Mo4 O10 Mo2 96.88(15) . .
Mo5 O10 Mo2 154.77(19) . .
Mo5 O10 Mo4 92.63(15) . .
Mo3 O13 Mo9 113.8(2) . .
Mn1 O14 Mo3 100.73(17) . .
Mn1 O14 Mo4 99.76(17) . .
Mn1 O14 Mo9 101.06(17) . .
Mo3 O14 Mo4 95.66(15) . .
Mo3 O14 Mo9 92.91(15) . .
Mo9 O14 Mo4 155.56(19) . .
Mo4 O17 Mo5 112.8(2) . .
Mo5 O19 Pr1 143.0(2) . .
Mo6 O20 Mo5 113.6(2) . .
Mn1 O21 Mo5 101.08(16) . .
Mn1 O21 Mo6 98.97(17) . .
Mn1 O21 Mo7 100.73(16) . .
Mo5 O21 Mo6 91.59(14) . .
Mo7 O21 Mo5 154.8(2) . .
Mo7 O21 Mo6 97.25(14) . .
Mo6 O23 Pr1 141.6(2) . .
Mo7 O24 Mo6 108.94(17) . .
Mo7 O24 Mo8 108.50(17) . .
Mo8 O24 Mo6 107.56(18) . .
Mo7 O25 Mo9 113.0(2) . .
Mo7 O26 Pr1 147.5(2) . .
Mn1 O28 Mo7 101.32(17) . .
Mn1 O28 Mo8 101.04(17) . .
Mn1 O28 Mo9 100.33(17) . .
Mo7 O28 Mo8 96.94(15) . .
Mo7 O28 Mo9 93.42(15) . .
Mo9 O28 Mo8 153.87(18) . .
C6 O33 H33A 109.5 . .
C6 O34 Pr1 131.6(4) . .
C12 O35 Pr1 166.3(4) . 2_656
C12 O36 Pr1 109.2(4) . .
C2 N1 C3 120.9(7) . .
C9 N2 C8 121.8(6) . .
C2 C1 H1A 119.9 . .
C2 C1 C5 120.2(7) . .
C5 C1 H1A 119.9 . .
N1 C2 C1 120.5(7) . .
N1 C2 H2A 119.8 . .
C1 C2 H2A 119.8 . .
N1 C3 H3A 119.4 . .
C4 C3 N1 121.2(8) . .
C4 C3 H3A 119.4 . .
C3 C4 H4A 120.1 . .
C3 C4 C5 119.7(8) . .
C5 C4 H4A 120.1 . .
C1 C5 C4 117.6(7) . .
C1 C5 C6 120.4(6) . .
C4 C5 C6 122.0(7) . .
O33 C6 O34 127.6(7) . .
O33 C6 C5 115.0(6) . .
O34 C6 C5 117.4(6) . .
C8 C7 H7A 119.9 . .
C8 C7 C11 120.2(6) . .
C11 C7 H7A 119.9 . .
N2 C8 C7 119.8(6) . .
N2 C8 H8A 120.1 . .
C7 C8 H8A 120.1 . .
N2 C9 H9A 119.8 . .
N2 C9 C10 120.5(6) . .
C10 C9 H9A 119.8 . .
C9 C10 H10A 120.7 . .
C9 C10 C11 118.5(6) . .
C11 C10 H10A 120.7 . .
C7 C11 C10 119.2(6) . .
C7 C11 C12 122.6(6) . .
C10 C11 C12 118.2(5) . .
O35 C12 O36 123.6(6) . .
O35 C12 C11 119.6(6) . .
O36 C12 C11 116.8(5) . .

loop_
_geom_bond_atom_site_label_1
_geom_bond_atom_site_label_2
_geom_bond_distance
_geom_bond_site_symmetry_2
Mn1 Mo2 3.1881(10) .
Mn1 Mo3 3.1739(10) .
Mn1 Mo5 3.1846(10) .
Mn1 Mo6 3.1471(10) .
Mn1 Mo7 3.1607(10) .
Mn1 Mo9 3.1827(10) .
Mn1 O4 1.904(4) .
Mn1 O5 1.888(4) .
Mn1 O10 1.897(4) .
Mn1 O14 1.883(4) .
Mn1 O21 1.873(4) .
Mn1 O28 1.898(4) .
Pr1 O1W 2.443(5) .
Pr1 O2W 2.515(5) .
Pr1 O19 2.574(4) .
Pr1 O23 2.485(4) .
Pr1 O26 2.483(4) .
Pr1 O34 2.425(5) .
Pr1 O35 2.473(4) 2_656
Pr1 O36 2.465(4) .
Mo1 Mo2 3.2104(8) .
Mo1 Mo8 3.2112(8) .
Mo1 O1 1.698(5) .
Mo1 O2 1.710(5) .
Mo1 O3 1.964(4) .
Mo1 O4 2.252(4) .
Mo1 O5 2.268(4) .
Mo1 O6 1.975(4) .
Mo2 O5 2.212(4) .
Mo2 O6 1.879(4) .
Mo2 O7 1.708(5) .
Mo2 O8 1.717(4) .
Mo2 O9 2.077(4) .
Mo2 O10 2.271(4) .
Mo3 O5 2.235(4) .
Mo3 O9 2.062(4) .
Mo3 O11 1.701(5) .
Mo3 O12 1.712(4) .
Mo3 O13 1.891(4) .
Mo3 O14 2.229(4) .
Mo4 Mo5 3.2042(7) .
Mo4 O9 2.049(4) .
Mo4 O10 2.218(4) .
Mo4 O14 2.299(4) .
Mo4 O15 1.722(4) .
Mo4 O16 1.694(4) .
Mo4 O17 1.904(4) .
Mo5 O10 2.213(4) .
Mo5 O17 1.942(4) .
Mo5 O18 1.688(4) .
Mo5 O19 1.735(4) .
Mo5 O20 1.988(4) .
Mo5 O21 2.241(4) .
Mo6 O4 2.148(4) .
Mo6 O20 1.861(4) .
Mo6 O21 2.254(4) .
Mo6 O22 1.691(4) .
Mo6 O23 1.739(4) .
Mo6 O24 2.077(4) .
Mo7 Mo9 3.2171(7) .
Mo7 O21 2.221(4) .
Mo7 O24 2.049(4) .
Mo7 O25 1.873(4) .
Mo7 O26 1.748(4) .
Mo7 O27 1.699(4) .
Mo7 O28 2.182(4) .
Mo8 O3 1.876(4) .
Mo8 O4 2.243(4) .
Mo8 O24 2.055(4) .
Mo8 O28 2.267(4) .
Mo8 O29 1.697(4) .
Mo8 O30 1.716(4) .
Mo9 O13 1.967(4) .
Mo9 O14 2.230(4) .
Mo9 O25 1.983(4) .
Mo9 O28 2.237(4) .
Mo9 O31 1.707(4) .
Mo9 O32 1.692(5) .
O33 H33A 0.8200 .
O33 C6 1.254(8) .
O34 C6 1.268(8) .
O35 Pr1 2.473(4) 2_656
O35 C12 1.235(7) .
O36 C12 1.258(8) .
N1 C2 1.326(10) .
N1 C3 1.341(10) .
N2 C8 1.345(9) .
N2 C9 1.334(9) .
C1 H1A 0.9300 .
C1 C2 1.356(10) .
C1 C5 1.380(10) .
C2 H2A 0.9300 .
C3 H3A 0.9300 .
C3 C4 1.333(11) .
C4 H4A 0.9300 .
C4 C5 1.401(10) .
C5 C6 1.507(10) .
C7 H7A 0.9300 .
C7 C8 1.363(9) .
C7 C11 1.363(9) .
C8 H8A 0.9300 .
C9 H9A 0.9300 .
C9 C10 1.367(9) .
C10 H10A 0.9300 .
C10 C11 1.407(8) .
C11 C12 1.517(8) .

loop_
_geom_hbond_atom_site_label_D
_geom_hbond_atom_site_label_H
_geom_hbond_atom_site_label_A
_geom_hbond_distance_DH
_geom_hbond_distance_HA
_geom_hbond_distance_DA
_geom_hbond_angle_DHA
_geom_hbond_site_symmetry_A
O33 H33A N2 0.82 1.90 2.646(7) 150.4 2_756
